data_7039589
loop_
_publ_author_name
'Guchhait, Tapas'
'Mani, Ganesan'
'Schulzke, Carola'

_publ_section_title
;
 Synthesis and structural characterization of anion complexes with
 azacalix[2]dipyrrolylmethane: effect of anion charge on the conformation
 of the macrocycle.
;
_journal_issue 29
_journal_name_full 'Dalton transactions (Cambridge, England : 2003)'
_journal_page_first 11781
_journal_page_last 11790
_journal_paper_doi 10.1039/c6dt01396a
_journal_volume 45
_journal_year 2016
_chemical_absolute_configuration unk
_chemical_formula_sum 'C32 H48 N6 O3 S2'
_chemical_formula_weight 628.88
_chemical_name_systematic
;
 ?
;
_space_group_crystal_system monoclinic
_space_group_IT_number 4
_space_group_name_Hall 'P 2yb'
_space_group_name_H-M_alt 'P 1 21 1'
_symmetry_space_group_name_Hall 'P 2yb'
_symmetry_space_group_name_H-M 'P 1 21 1'
_atom_sites_solution_hydrogens mixed
_audit_creation_method SHELXL-2013
_audit_update_record
;
2016-06-13 deposited with the CCDC.
2016-06-16 downloaded from the CCDC.
;
_cell_angle_alpha 90
_cell_angle_beta 92.19(2)
_cell_angle_gamma 90
_cell_formula_units_Z 2
_cell_length_a 11.660(9)
_cell_length_b 11.998(9)
_cell_length_c 11.826(9)
_cell_measurement_reflns_used 23895
_cell_measurement_temperature 293(2)
_cell_measurement_theta_max 25.000
_cell_measurement_theta_min 1.511
_cell_volume 1653(2)
_computing_data_collection APEX2
_computing_molecular_graphics Diamond3.2
_computing_publication_material 'CIFTAB (Sheldrick, 2013)'
_computing_structure_refinement 'SHELXL-2013 (Sheldrick, 2013)'
_computing_structure_solution 'SIR-92 (Altomare et al., 1994)'
_diffrn_ambient_temperature 293(2)
_diffrn_measured_fraction_theta_full 0.823
_diffrn_measured_fraction_theta_max 1.000
_diffrn_measurement_device_type 'Brucker CCD APEX 2'
_diffrn_measurement_method hemisphere
_diffrn_radiation_type CuK\a
_diffrn_radiation_wavelength 1.54178
_diffrn_reflns_av_R_equivalents 0.1222
_diffrn_reflns_av_unetI/netI 0.1787
_diffrn_reflns_Laue_measured_fraction_full 0.823
_diffrn_reflns_Laue_measured_fraction_max 1.000
_diffrn_reflns_limit_h_max 13
_diffrn_reflns_limit_h_min -11
_diffrn_reflns_limit_k_max 13
_diffrn_reflns_limit_k_min -13
_diffrn_reflns_limit_l_max 13
_diffrn_reflns_limit_l_min -13
_diffrn_reflns_number 12097
_diffrn_reflns_point_group_measured_fraction_full 0.770
_diffrn_reflns_point_group_measured_fraction_max 0.939
_diffrn_reflns_theta_full 67.679
_diffrn_reflns_theta_max 59.999
_diffrn_reflns_theta_min 3.740
_diffrn_source 'fine-focus sealed tube'
_exptl_absorpt_coefficient_mu 1.790
_exptl_absorpt_correction_T_max 0.981
_exptl_absorpt_correction_T_min 0.971
_exptl_absorpt_correction_type multi-scan
_exptl_absorpt_process_details SADABS
_exptl_crystal_colour Colorless
_exptl_crystal_density_diffrn 1.263
_exptl_crystal_description Prism
_exptl_crystal_F_000 676
_exptl_crystal_size_max 0.300
_exptl_crystal_size_mid 0.060
_exptl_crystal_size_min 0.010
_refine_diff_density_max 0.224
_refine_diff_density_min -0.233
_refine_diff_density_rms 0.055
_refine_ls_abs_structure_details
;
 Flack x determined using 720 quotients [(I+)-(I-)]/[(I+)+(I-)]
 (Parsons and Flack (2004), Acta Cryst. A60, s61).
;
_refine_ls_abs_structure_Flack 0.09(4)
_refine_ls_extinction_coef 0.0080(8)
_refine_ls_extinction_expression Fc^*^=kFc[1+0.001xFc^2^\l^3^/sin(2\q)]^-1/4^
_refine_ls_extinction_method SHELXL
_refine_ls_goodness_of_fit_ref 0.834
_refine_ls_hydrogen_treatment mixed
_refine_ls_matrix_type full
_refine_ls_number_parameters 519
_refine_ls_number_reflns 4602
_refine_ls_number_restraints 288
_refine_ls_restrained_S_all 0.812
_refine_ls_R_factor_all 0.1264
_refine_ls_R_factor_gt 0.0695
_refine_ls_shift/su_max 0.000
_refine_ls_shift/su_mean 0.000
_refine_ls_structure_factor_coef Fsqd
_refine_ls_weighting_details 'w=1/[\s^2^(Fo^2^)+(0.0683P)^2^] where P=(Fo^2^+2Fc^2^)/3'
_refine_ls_weighting_scheme calc
_refine_ls_wR_factor_gt 0.1437
_refine_ls_wR_factor_ref 0.1602
_reflns_Friedel_coverage 0.779
_reflns_Friedel_fraction_full 0.711
_reflns_Friedel_fraction_max 0.871
_reflns_number_gt 2310
_reflns_number_total 4602
_reflns_threshold_expression 'I > 2\s(I)'
_cod_data_source_file c6dt01396a2.cif
_cod_data_source_block 2i
_cod_depositor_comments 'Adding full bibliography for 7039581--7039589.cif.'
_cod_database_code 7039589
_shelx_space_group_comment
;
The symmetry employed for this shelxl refinement is uniquely defined
by the following loop, which should always be used as a source of
symmetry information in preference to the above space-group names.
They are only intended as comments.
;
_shelx_estimated_absorpt_t_min 0.616
_shelx_estimated_absorpt_t_max 0.982
_shelxl_version_number 2013-3

loop_
_space_group_symop_operation_xyz
'x, y, z'
'-x, y+1/2, -z'

loop_
_atom_site_label
_atom_site_type_symbol
_atom_site_fract_x
_atom_site_fract_y
_atom_site_fract_z
_atom_site_U_iso_or_equiv
_atom_site_adp_type
_atom_site_occupancy
_atom_site_site_symmetry_order
_atom_site_calc_flag
_atom_site_refinement_flags_posn
_atom_site_refinement_flags_adp
_atom_site_refinement_flags_occupancy
_atom_site_disorder_assembly
_atom_site_disorder_group
S1 S 0.1551(4) 0.8886(4) 0.1406(5) 0.0387(13) Uani 0.832(8) 1 d D U P A 1
S2 S 0.1738(4) 1.0054(3) 0.2589(4) 0.0595(15) Uani 0.832(8) 1 d D U P A 1
O1 O 0.0331(6) 0.8776(7) 0.1053(7) 0.045(2) Uani 0.832(8) 1 d D U P A 1
O2 O 0.2250(8) 0.9194(6) 0.0427(8) 0.059(3) Uani 0.832(8) 1 d D U P A 1
O3 O 0.1934(12) 0.7785(8) 0.1883(14) 0.038(4) Uani 0.832(8) 1 d D U P A 1
S1' S 0.139(3) 0.888(3) 0.162(3) 0.094(13) Uani 0.168(8) 1 d D U P A 2
S2' S 0.255(2) 1.0094(19) 0.177(3) 0.092(10) Uani 0.168(8) 1 d D U P A 2
O1' O 0.038(4) 0.912(4) 0.229(4) 0.084(14) Uani 0.168(8) 1 d D U P A 2
O2' O 0.110(3) 0.877(4) 0.038(3) 0.049(12) Uiso 0.168(8) 1 d D U P A 2
O3' O 0.189(7) 0.781(4) 0.208(7) 0.06(3) Uiso 0.168(8) 1 d D U P A 2
N1 N 0.1154(9) 0.8238(9) 0.4598(9) 0.061(3) Uani 1 1 d D . . . .
H1N H 0.103(10) 0.862(9) 0.394(7) 0.074 Uiso 1 1 d D U . . .
N2 N 0.3601(9) 0.7865(8) 0.3636(10) 0.066(3) Uani 1 1 d D . . . .
H2N H 0.303(9) 0.797(10) 0.296(7) 0.079 Uiso 1 1 d D U . . .
N3 N 0.4600(8) 0.8113(8) 0.1069(11) 0.063(3) Uani 1 1 d D . . . .
H3N H 0.396(7) 0.861(8) 0.116(9) 0.075 Uiso 1 1 d D U . . .
N4 N 0.2709(8) 0.7199(8) -0.0824(9) 0.057(3) Uani 1 1 d D . . . .
H4N H 0.265(10) 0.788(6) -0.066(10) 0.068 Uiso 1 1 d D U . . .
N5 N 0.0527(8) 0.6274(9) 0.0570(10) 0.063(3) Uani 1 1 d D . . . .
H5N H 0.096(9) 0.680(8) 0.106(9) 0.076 Uiso 1 1 d D U . . .
N6 N -0.0845(8) 0.7235(8) 0.2689(9) 0.052(3) Uani 1 1 d D . . . .
H6N H -0.047(8) 0.785(7) 0.245(9) 0.062 Uiso 1 1 d D U . . .
C1 C -0.0963(12) 0.7808(12) 0.4782(12) 0.075(4) Uani 1 1 d . . . . .
C2 C 0.0280(13) 0.7720(10) 0.5192(11) 0.063(4) Uani 1 1 d . . . . .
C3 C 0.0799(13) 0.7167(11) 0.6129(10) 0.065(4) Uani 1 1 d . . . . .
H3A H 0.0421 0.6762 0.6673 0.078 Uiso 1 1 calc R U . . .
C4 C 0.2011(14) 0.7338(10) 0.6094(12) 0.080(5) Uani 1 1 d . . . . .
H4A H 0.2563 0.7061 0.6609 0.095 Uiso 1 1 calc R U . . .
C5 C 0.2215(14) 0.7992(10) 0.5154(12) 0.068(4) Uani 1 1 d . . . . .
C6 C 0.3282(12) 0.8433(11) 0.4712(11) 0.069(4) Uani 1 1 d . . . . .
H6A H 0.3899 0.8336 0.5277 0.083 Uiso 1 1 calc R U . . .
H6B H 0.3193 0.9226 0.4571 0.083 Uiso 1 1 calc R U . . .
C7 C 0.4620(11) 0.8454(11) 0.3178(13) 0.076(4) Uani 1 1 d . . . . .
H7A H 0.5222 0.8472 0.3767 0.091 Uiso 1 1 calc R U . . .
H7B H 0.4402 0.9220 0.3016 0.091 Uiso 1 1 calc R U . . .
C8 C 0.5110(10) 0.7964(10) 0.2130(14) 0.070(4) Uani 1 1 d . . . . .
C9 C 0.6051(11) 0.7301(10) 0.1999(15) 0.082(5) Uani 1 1 d . . . . .
H9A H 0.6558 0.7062 0.2575 0.098 Uiso 1 1 calc R U . . .
C10 C 0.6121(10) 0.7043(10) 0.0836(13) 0.066(4) Uani 1 1 d . . . . .
H10A H 0.6674 0.6601 0.0510 0.079 Uiso 1 1 calc R U . . .
C11 C 0.5202(10) 0.7578(10) 0.0269(13) 0.061(4) Uani 1 1 d . . . . .
C12 C 0.4850(12) 0.7607(13) -0.0954(13) 0.083(5) Uani 1 1 d . . . . .
C13 C 0.3764(11) 0.6843(13) -0.1123(11) 0.069(4) Uani 1 1 d . . . . .
C14 C 0.3706(14) 0.5744(14) -0.1521(11) 0.080(5) Uani 1 1 d . . . . .
H14A H 0.4296 0.5316 -0.1802 0.097 Uiso 1 1 calc R U . . .
C15 C 0.2501(14) 0.5420(13) -0.1394(12) 0.090(5) Uani 1 1 d . . . . .
H15A H 0.2186 0.4723 -0.1550 0.108 Uiso 1 1 calc R U . . .
C16 C 0.1922(12) 0.6334(11) -0.1003(10) 0.065(4) Uani 1 1 d . . . . .
C17 C 0.0712(11) 0.6453(11) -0.0698(11) 0.066(4) Uani 1 1 d . . . . .
H17A H 0.0250 0.5918 -0.1129 0.079 Uiso 1 1 calc R U . . .
H17B H 0.0446 0.7193 -0.0910 0.079 Uiso 1 1 calc R U . . .
C18 C -0.0763(9) 0.6401(11) 0.0791(12) 0.064(4) Uani 1 1 d . . . . .
H18A H -0.1027 0.7115 0.0497 0.077 Uiso 1 1 calc R U . . .
H18B H -0.1185 0.5822 0.0382 0.077 Uiso 1 1 calc R U . . .
C19 C -0.1014(10) 0.6331(11) 0.1999(13) 0.059(4) Uani 1 1 d . . . . .
C20 C -0.1417(11) 0.5506(12) 0.2619(18) 0.087(5) Uani 1 1 d . . . . .
H20A H -0.1621 0.4803 0.2347 0.104 Uiso 1 1 calc R U . . .
C21 C -0.1490(11) 0.5858(12) 0.3759(16) 0.078(5) Uani 1 1 d . . . . .
H21A H -0.1731 0.5446 0.4372 0.093 Uiso 1 1 calc R U . . .
C22 C -0.1125(10) 0.6947(12) 0.3751(13) 0.066(4) Uani 1 1 d . . . . .
C23 C -0.191(2) 0.713(3) 0.557(3) 0.047(8) Uani 0.453(18) 1 d . U P B 1
H23A H -0.1669 0.6359 0.5604 0.056 Uiso 0.453(18) 1 calc R U P B 1
H23B H -0.1819 0.7425 0.6331 0.056 Uiso 0.453(18) 1 calc R U P B 1
C24 C -0.3149(18) 0.712(2) 0.529(2) 0.059(9) Uani 0.453(18) 1 d . U P B 1
H24A H -0.3533 0.6683 0.5843 0.089 Uiso 0.453(18) 1 calc R U P B 1
H24B H -0.3285 0.6803 0.4555 0.089 Uiso 0.453(18) 1 calc R U P B 1
H24C H -0.3439 0.7870 0.5299 0.089 Uiso 0.453(18) 1 calc R U P B 1
C23' C -0.152(2) 0.759(3) 0.589(2) 0.067(9) Uani 0.547(18) 1 d . U P B 2
H23C H -0.1214 0.6891 0.6183 0.081 Uiso 0.547(18) 1 calc R U P B 2
H23D H -0.2331 0.7470 0.5721 0.081 Uiso 0.547(18) 1 calc R U P B 2
C24' C -0.1436(17) 0.843(2) 0.686(2) 0.077(9) Uani 0.547(18) 1 d . U P B 2
H24D H -0.1881 0.8168 0.7477 0.116 Uiso 0.547(18) 1 calc R U P B 2
H24E H -0.1725 0.9137 0.6607 0.116 Uiso 0.547(18) 1 calc R U P B 2
H24F H -0.0648 0.8506 0.7118 0.116 Uiso 0.547(18) 1 calc R U P B 2
C25 C -0.101(3) 0.909(6) 0.440(5) 0.069(14) Uani 0.50(2) 1 d . U P B 1
H25A H -0.0247 0.9393 0.4289 0.083 Uiso 0.50(2) 1 calc R U P B 1
H25B H -0.1484 0.9203 0.3719 0.083 Uiso 0.50(2) 1 calc R U P B 1
C26 C -0.151(2) 0.9560(19) 0.536(2) 0.062(8) Uani 0.50(2) 1 d . U P B 1
H26A H -0.1841 1.0271 0.5170 0.093 Uiso 0.50(2) 1 calc R U P B 1
H26B H -0.0935 0.9653 0.5957 0.093 Uiso 0.50(2) 1 calc R U P B 1
H26C H -0.2101 0.9070 0.5616 0.093 Uiso 0.50(2) 1 calc R U P B 1
C25' C -0.145(3) 0.894(5) 0.439(4) 0.050(11) Uani 0.50(2) 1 d . U P B 2
H25C H -0.1136 0.9452 0.4950 0.060 Uiso 0.50(2) 1 calc R U P B 2
H25D H -0.1044 0.9088 0.3708 0.060 Uiso 0.50(2) 1 calc R U P B 2
C26' C -0.2346(19) 0.9287(19) 0.419(2) 0.056(8) Uani 0.50(2) 1 d . U P B 2
H26D H -0.2291 1.0070 0.4032 0.084 Uiso 0.50(2) 1 calc R U P B 2
H26E H -0.2822 0.9173 0.4821 0.084 Uiso 0.50(2) 1 calc R U P B 2
H26F H -0.2678 0.8913 0.3535 0.084 Uiso 0.50(2) 1 calc R U P B 2
C27 C 0.3773(11) 0.6659(9) 0.3758(12) 0.076(4) Uani 1 1 d . . . . .
H27A H 0.3098 0.6328 0.4055 0.114 Uiso 1 1 calc R U . . .
H27B H 0.4419 0.6521 0.4267 0.114 Uiso 1 1 calc R U . . .
H27C H 0.3916 0.6339 0.3033 0.114 Uiso 1 1 calc R U . . .
C28 C 0.571(2) 0.681(3) -0.184(3) 0.047(8) Uani 0.476(19) 1 d . U P C 1
H28A H 0.6499 0.7059 -0.1729 0.056 Uiso 0.476(19) 1 calc R U P C 1
H28B H 0.5683 0.6040 -0.1590 0.056 Uiso 0.476(19) 1 calc R U P C 1
C29 C 0.5415(19) 0.683(2) -0.3115(19) 0.059(9) Uani 0.476(19) 1 d . U P C 1
H29A H 0.5950 0.6372 -0.3502 0.089 Uiso 0.476(19) 1 calc R U P C 1
H29B H 0.5457 0.7581 -0.3388 0.089 Uiso 0.476(19) 1 calc R U P C 1
H29C H 0.4652 0.6547 -0.3252 0.089 Uiso 0.476(19) 1 calc R U P C 1
C28' C 0.597(2) 0.734(2) -0.149(2) 0.055(8) Uani 0.524(19) 1 d . U P C 2
H28C H 0.5783 0.7241 -0.2289 0.066 Uiso 0.524(19) 1 calc R U P C 2
H28D H 0.6190 0.6608 -0.1204 0.066 Uiso 0.524(19) 1 calc R U P C 2
C29' C 0.711(2) 0.805(2) -0.143(2) 0.084(10) Uani 0.524(19) 1 d . U P C 2
H29D H 0.7687 0.7667 -0.1840 0.126 Uiso 0.524(19) 1 calc R U P C 2
H29E H 0.7361 0.8140 -0.0659 0.126 Uiso 0.524(19) 1 calc R U P C 2
H29F H 0.6961 0.8763 -0.1771 0.126 Uiso 0.524(19) 1 calc R U P C 2
C30 C 0.453(3) 0.858(3) -0.151(4) 0.057(10) Uani 0.53(3) 1 d . U P C 1
H30A H 0.3896 0.8918 -0.1126 0.068 Uiso 0.53(3) 1 calc R U P C 1
H30B H 0.4254 0.8395 -0.2276 0.068 Uiso 0.53(3) 1 calc R U P C 1
C31 C 0.550(2) 0.9401(18) -0.157(2) 0.060(8) Uani 0.53(3) 1 d . U P C 1
H31A H 0.5239 1.0058 -0.1962 0.091 Uiso 0.53(3) 1 calc R U P C 1
H31B H 0.6121 0.9072 -0.1957 0.091 Uiso 0.53(3) 1 calc R U P C 1
H31C H 0.5758 0.9599 -0.0812 0.091 Uiso 0.53(3) 1 calc R U P C 1
C30' C 0.456(4) 0.900(3) -0.115(4) 0.058(11) Uani 0.47(3) 1 d . U P C 2
H30C H 0.3878 0.9212 -0.0761 0.070 Uiso 0.47(3) 1 calc R U P C 2
H30D H 0.5200 0.9449 -0.0846 0.070 Uiso 0.47(3) 1 calc R U P C 2
C31' C 0.440(2) 0.920(2) -0.241(2) 0.062(9) Uani 0.47(3) 1 d . U P C 2
H31D H 0.4262 0.9974 -0.2547 0.093 Uiso 0.47(3) 1 calc R U P C 2
H31E H 0.3748 0.8772 -0.2689 0.093 Uiso 0.47(3) 1 calc R U P C 2
H31F H 0.5071 0.8963 -0.2782 0.093 Uiso 0.47(3) 1 calc R U P C 2
C32 C 0.1026(10) 0.5193(10) 0.0998(11) 0.066(4) Uani 1 1 d . . . . .
H32A H 0.0889 0.5117 0.1789 0.099 Uiso 1 1 calc R U . . .
H32B H 0.1838 0.5185 0.0887 0.099 Uiso 1 1 calc R U . . .
H32C H 0.0671 0.4585 0.0590 0.099 Uiso 1 1 calc R U . . .

loop_
_atom_site_aniso_label
_atom_site_aniso_U_11
_atom_site_aniso_U_22
_atom_site_aniso_U_33
_atom_site_aniso_U_23
_atom_site_aniso_U_13
_atom_site_aniso_U_12
S1 0.033(2) 0.032(2) 0.050(3) 0.003(2) -0.005(2) 0.004(2)
S2 0.063(3) 0.045(2) 0.069(3) -0.001(2) -0.021(2) -0.001(2)
O1 0.033(4) 0.038(5) 0.063(6) 0.004(5) -0.019(4) 0.000(4)
O2 0.066(6) 0.040(6) 0.075(7) 0.014(5) 0.031(5) 0.012(5)
O3 0.035(6) 0.032(5) 0.048(8) 0.010(4) -0.010(5) -0.003(4)
S1' 0.10(2) 0.10(2) 0.08(2) 0.00(2) -0.020(17) -0.018(18)
S2' 0.086(17) 0.056(13) 0.13(2) -0.014(15) -0.060(16) 0.005(12)
O1' 0.10(3) 0.08(3) 0.08(3) 0.01(3) -0.03(2) 0.01(2)
N1 0.060(7) 0.071(8) 0.053(7) -0.002(6) -0.011(6) 0.022(6)
N2 0.045(6) 0.057(7) 0.092(9) 0.002(7) -0.033(6) 0.003(6)
N3 0.030(6) 0.048(7) 0.111(10) 0.022(6) 0.001(7) 0.006(5)
N4 0.048(7) 0.049(6) 0.073(8) 0.001(6) -0.004(5) 0.009(6)
N5 0.049(7) 0.056(7) 0.082(9) -0.021(6) -0.020(6) -0.004(5)
N6 0.042(6) 0.043(6) 0.071(8) 0.012(6) 0.015(5) -0.003(5)
C1 0.062(9) 0.086(10) 0.079(10) 0.023(9) 0.026(8) 0.035(8)
C2 0.085(11) 0.052(8) 0.052(9) -0.010(7) 0.003(8) 0.028(8)
C3 0.091(11) 0.060(8) 0.044(9) -0.003(7) -0.002(8) 0.012(8)
C4 0.107(13) 0.039(8) 0.089(12) 0.012(8) -0.050(9) 0.009(8)
C5 0.097(12) 0.036(7) 0.069(10) -0.011(7) -0.042(9) 0.018(7)
C6 0.081(11) 0.058(8) 0.067(10) -0.004(7) -0.026(8) -0.002(8)
C7 0.043(8) 0.067(9) 0.117(13) -0.016(9) -0.017(8) -0.006(7)
C8 0.032(8) 0.043(8) 0.131(14) 0.006(9) -0.029(9) -0.011(6)
C9 0.054(9) 0.043(8) 0.145(15) -0.024(9) -0.043(9) 0.003(7)
C10 0.028(7) 0.042(7) 0.126(13) 0.000(8) -0.007(8) 0.000(6)
C11 0.034(7) 0.052(8) 0.099(12) 0.025(8) 0.018(7) 0.003(6)
C12 0.054(9) 0.099(12) 0.098(13) 0.058(10) 0.023(8) 0.019(9)
C13 0.054(9) 0.105(12) 0.048(9) 0.019(8) 0.018(6) 0.041(8)
C14 0.077(12) 0.108(13) 0.056(10) 0.000(9) -0.006(8) 0.060(10)
C15 0.100(13) 0.082(11) 0.084(11) -0.028(8) -0.052(9) 0.047(10)
C16 0.073(10) 0.057(8) 0.062(9) -0.013(7) -0.020(7) 0.024(8)
C17 0.061(10) 0.064(9) 0.071(11) -0.026(8) -0.030(7) 0.012(8)
C18 0.033(8) 0.051(8) 0.107(12) -0.017(8) -0.031(7) 0.008(6)
C19 0.037(7) 0.045(8) 0.094(12) 0.004(9) -0.016(7) 0.003(6)
C20 0.038(8) 0.058(10) 0.161(17) 0.017(11) -0.038(10) -0.025(7)
C21 0.037(8) 0.069(11) 0.126(16) 0.050(10) -0.008(9) 0.003(7)
C22 0.032(7) 0.074(10) 0.092(12) 0.032(9) 0.004(7) 0.011(6)
C23 0.013(16) 0.07(2) 0.05(2) 0.006(17) -0.010(13) -0.002(14)
C24 0.020(14) 0.081(19) 0.08(2) 0.023(16) 0.001(13) 0.005(13)
C23' 0.028(17) 0.11(3) 0.06(2) -0.007(17) 0.006(14) -0.013(15)
C24' 0.037(14) 0.11(2) 0.08(2) -0.036(15) -0.004(12) -0.014(13)
C25 0.04(2) 0.08(3) 0.09(2) 0.00(2) -0.02(2) 0.04(2)
C26 0.08(2) 0.049(15) 0.052(17) 0.007(12) -0.017(13) 0.000(13)
C25' 0.04(2) 0.08(2) 0.031(16) 0.011(16) 0.024(19) 0.03(2)
C26' 0.027(13) 0.060(17) 0.082(19) -0.001(13) -0.001(13) -0.002(11)
C27 0.077(10) 0.035(7) 0.114(12) -0.005(7) -0.037(8) 0.007(7)
C28 0.015(13) 0.054(19) 0.071(16) 0.004(16) -0.001(12) -0.011(13)
C29 0.027(14) 0.09(2) 0.059(15) -0.019(15) 0.009(12) -0.012(13)
C28' 0.051(15) 0.045(17) 0.069(19) -0.019(13) 0.007(13) -0.004(11)
C29' 0.054(16) 0.12(2) 0.08(2) -0.018(17) 0.017(13) -0.027(15)
C30 0.039(14) 0.06(3) 0.07(3) -0.024(18) 0.022(16) 0.013(14)
C31 0.050(16) 0.053(15) 0.078(19) -0.008(13) 0.000(14) 0.016(11)
C30' 0.07(2) 0.05(3) 0.05(2) -0.001(18) 0.018(18) 0.02(2)
C31' 0.08(2) 0.053(19) 0.051(17) -0.011(14) -0.006(15) 0.000(15)
C32 0.044(8) 0.049(7) 0.104(11) -0.009(8) -0.023(7) 0.010(6)

loop_
_atom_type_symbol
_atom_type_description
_atom_type_scat_dispersion_real
_atom_type_scat_dispersion_imag
_atom_type_scat_source
C C 0.0181 0.0091 'International Tables Vol C Tables 4.2.6.8 and 6.1.1.4'
H H 0.0000 0.0000 'International Tables Vol C Tables 4.2.6.8 and 6.1.1.4'
N N 0.0311 0.0180 'International Tables Vol C Tables 4.2.6.8 and 6.1.1.4'
O O 0.0492 0.0322 'International Tables Vol C Tables 4.2.6.8 and 6.1.1.4'
S S 0.3331 0.5567 'International Tables Vol C Tables 4.2.6.8 and 6.1.1.4'

loop_
_geom_angle_atom_site_label_1
_geom_angle_atom_site_label_2
_geom_angle_atom_site_label_3
_geom_angle
O1 S1 O2 110.8(6)
O1 S1 O3 107.4(7)
O2 S1 O3 110.4(8)
O1 S1 S2 109.9(5)
O2 S1 S2 108.9(5)
O3 S1 S2 109.5(7)
O1' S1' O2' 113(3)
O1' S1' O3' 107(3)
O2' S1' O3' 111(3)
O1' S1' S2' 111(3)
O2' S1' S2' 106(2)
O3' S1' S2' 110(3)
C2 N1 C5 108.3(12)
C2 N1 H1N 123(8)
C5 N1 H1N 128(8)
C27 N2 C7 113.1(11)
C27 N2 C6 113.6(11)
C7 N2 C6 108.5(10)
C27 N2 H2N 106(7)
C7 N2 H2N 99(7)
C6 N2 H2N 116(7)
C11 N3 C8 110.8(11)
C11 N3 H3N 142(7)
C8 N3 H3N 107(7)
C13 N4 C16 108.8(11)
C13 N4 H4N 117(9)
C16 N4 H4N 134(9)
C32 N5 C17 112.5(10)
C32 N5 C18 113.3(10)
C17 N5 C18 108.9(10)
C32 N5 H5N 100(7)
C17 N5 H5N 113(7)
C18 N5 H5N 109(7)
C22 N6 C19 108.5(11)
C22 N6 H6N 129(7)
C19 N6 H6N 121(7)
C23' C1 C2 98.5(16)
C23' C1 C25' 104(2)
C2 C1 C25' 120(2)
C23' C1 C22 120.6(17)
C2 C1 C22 106.3(10)
C25' C1 C22 108(2)
C2 C1 C25 100.2(18)
C22 C1 C25 114(2)
C2 C1 C23 115.6(14)
C22 C1 C23 92.8(16)
C25 C1 C23 127(2)
N1 C2 C3 107.7(12)
N1 C2 C1 120.8(11)
C3 C2 C1 131.5(14)
C2 C3 C4 107.8(12)
C2 C3 H3A 126.1
C4 C3 H3A 126.1
C5 C4 C3 107.7(12)
C5 C4 H4A 126.2
C3 C4 H4A 126.2
C4 C5 N1 108.5(14)
C4 C5 C6 131.5(12)
N1 C5 C6 120.0(13)
C5 C6 N2 112.3(11)
C5 C6 H6A 109.1
N2 C6 H6A 109.1
C5 C6 H6B 109.1
N2 C6 H6B 109.1
H6A C6 H6B 107.9
N2 C7 C8 116.3(11)
N2 C7 H7A 108.2
C8 C7 H7A 108.2
N2 C7 H7B 108.2
C8 C7 H7B 108.2
H7A C7 H7B 107.4
C9 C8 N3 107.0(14)
C9 C8 C7 130.7(14)
N3 C8 C7 122.2(12)
C8 C9 C10 108.3(13)
C8 C9 H9A 125.9
C10 C9 H9A 125.9
C11 C10 C9 107.1(12)
C11 C10 H10A 126.5
C9 C10 H10A 126.5
N3 C11 C10 106.8(13)
N3 C11 C12 122.3(11)
C10 C11 C12 130.9(14)
C30 C12 C11 122.9(19)
C11 C12 C28' 101.0(15)
C30 C12 C13 103.1(19)
C11 C12 C13 107.5(10)
C28' C12 C13 122.0(16)
C11 C12 C30' 101.3(17)
C28' C12 C30' 109(2)
C13 C12 C30' 114(2)
C30 C12 C28 108.9(19)
C11 C12 C28 115.1(14)
C13 C12 C28 94.7(14)
N4 C13 C14 110.5(14)
N4 C13 C12 121.1(13)
C14 C13 C12 128.4(13)
C13 C14 C15 104.4(12)
C13 C14 H14A 127.8
C15 C14 H14A 127.8
C16 C15 C14 107.9(14)
C16 C15 H15A 126.1
C14 C15 H15A 126.1
C15 C16 N4 108.4(13)
C15 C16 C17 130.1(15)
N4 C16 C17 121.3(11)
C16 C17 N5 113.2(10)
C16 C17 H17A 108.9
N5 C17 H17A 108.9
C16 C17 H17B 108.9
N5 C17 H17B 108.9
H17A C17 H17B 107.7
C19 C18 N5 112.9(10)
C19 C18 H18A 109.0
N5 C18 H18A 109.0
C19 C18 H18B 109.0
N5 C18 H18B 109.0
H18A C18 H18B 107.8
C20 C19 N6 108.0(14)
C20 C19 C18 131.8(15)
N6 C19 C18 120.2(12)
C19 C20 C21 109.7(14)
C19 C20 H20A 125.1
C21 C20 H20A 125.1
C22 C21 C20 104.3(14)
C22 C21 H21A 127.9
C20 C21 H21A 127.9
N6 C22 C21 109.5(15)
N6 C22 C1 121.1(12)
C21 C22 C1 129.4(15)
C24 C23 C1 123(2)
C24 C23 H23A 106.6
C1 C23 H23A 106.6
C24 C23 H23B 106.6
C1 C23 H23B 106.6
H23A C23 H23B 106.6
C23 C24 H24A 109.5
C23 C24 H24B 109.5
H24A C24 H24B 109.5
C23 C24 H24C 109.5
H24A C24 H24C 109.5
H24B C24 H24C 109.5
C1 C23' C24' 122(2)
C1 C23' H23C 106.9
C24' C23' H23C 106.9
C1 C23' H23D 106.9
C24' C23' H23D 106.9
H23C C23' H23D 106.7
C23' C24' H24D 109.5
C23' C24' H24E 109.5
H24D C24' H24E 109.5
C23' C24' H24F 109.5
H24D C24' H24F 109.5
H24E C24' H24F 109.5
C26 C25 C1 99(4)
C26 C25 H25A 111.9
C1 C25 H25A 111.9
C26 C25 H25B 111.9
C1 C25 H25B 111.9
H25A C25 H25B 109.6
C25 C26 H26A 109.5
C25 C26 H26B 109.5
H26A C26 H26B 109.5
C25 C26 H26C 109.5
H26A C26 H26C 109.5
H26B C26 H26C 109.5
C26' C25' C1 136(5)
C26' C25' H25C 103.2
C1 C25' H25C 103.2
C26' C25' H25D 103.2
C1 C25' H25D 103.2
H25C C25' H25D 105.2
C25' C26' H26D 109.5
C25' C26' H26E 109.5
H26D C26' H26E 109.5
C25' C26' H26F 109.5
H26D C26' H26F 109.5
H26E C26' H26F 109.5
N2 C27 H27A 109.5
N2 C27 H27B 109.5
H27A C27 H27B 109.5
N2 C27 H27C 109.5
H27A C27 H27C 109.5
H27B C27 H27C 109.5
C29 C28 C12 117.6(19)
C29 C28 H28A 107.9
C12 C28 H28A 107.9
C29 C28 H28B 107.9
C12 C28 H28B 107.9
H28A C28 H28B 107.2
C28 C29 H29A 109.5
C28 C29 H29B 109.5
H29A C29 H29B 109.5
C28 C29 H29C 109.5
H29A C29 H29C 109.5
H29B C29 H29C 109.5
C12 C28' C29' 128(2)
C12 C28' H28C 105.4
C29' C28' H28C 105.4
C12 C28' H28D 105.4
C29' C28' H28D 105.4
H28C C28' H28D 106.0
C28' C29' H29D 109.5
C28' C29' H29E 109.5
H29D C29' H29E 109.5
C28' C29' H29F 109.5
H29D C29' H29F 109.5
H29E C29' H29F 109.5
C12 C30 C31 112(3)
C12 C30 H30A 109.1
C31 C30 H30A 109.1
C12 C30 H30B 109.1
C31 C30 H30B 109.1
H30A C30 H30B 107.9
C30 C31 H31A 109.5
C30 C31 H31B 109.5
H31A C31 H31B 109.5
C30 C31 H31C 109.5
H31A C31 H31C 109.5
H31B C31 H31C 109.5
C31' C30' C12 107(3)
C31' C30' H30C 110.3
C12 C30' H30C 110.3
C31' C30' H30D 110.3
C12 C30' H30D 110.3
H30C C30' H30D 108.5
C30' C31' H31D 109.5
C30' C31' H31E 109.5
H31D C31' H31E 109.5
C30' C31' H31F 109.5
H31D C31' H31F 109.5
H31E C31' H31F 109.5
N5 C32 H32A 109.5
N5 C32 H32B 109.5
H32A C32 H32B 109.5
N5 C32 H32C 109.5
H32A C32 H32C 109.5
H32B C32 H32C 109.5

loop_
_geom_bond_atom_site_label_1
_geom_bond_atom_site_label_2
_geom_bond_distance
S1 O1 1.473(9)
S1 O2 1.488(10)
S1 O3 1.498(8)
S1 S2 1.987(6)
S1' O1' 1.47(3)
S1' O2' 1.50(3)
S1' O3' 1.50(3)
S1' S2' 2.00(3)
N1 C2 1.405(17)
N1 C5 1.409(15)
N1 H1N 0.91(6)
N2 C27 1.468(14)
N2 C7 1.501(16)
N2 C6 1.502(15)
N2 H2N 1.03(6)
N3 C11 1.360(16)
N3 C8 1.379(16)
N3 H3N 0.96(6)
N4 C13 1.362(15)
N4 C16 1.396(16)
N4 H4N 0.84(6)
N5 C32 1.502(15)
N5 C17 1.539(16)
N5 C18 1.544(14)
N5 H5N 0.98(6)
N6 C22 1.354(16)
N6 C19 1.367(15)
N6 H6N 0.91(6)
C1 C23' 1.51(3)
C1 C2 1.515(19)
C1 C25' 1.53(6)
C1 C22 1.60(2)
C1 C25 1.61(7)
C1 C23 1.68(3)
C2 C3 1.408(16)
C3 C4 1.430(19)
C3 H3A 0.9300
C4 C5 1.390(18)
C4 H4A 0.9300
C5 C6 1.466(18)
C6 H6A 0.9700
C6 H6B 0.9700
C7 C8 1.505(18)
C7 H7A 0.9700
C7 H7B 0.9700
C8 C9 1.368(17)
C9 C10 1.415(17)
C9 H9A 0.9300
C10 C11 1.399(16)
C10 H10A 0.9300
C11 C12 1.489(18)
C12 C30 1.38(5)
C12 C28' 1.51(3)
C12 C13 1.57(2)
C12 C30' 1.72(4)
C12 C28 1.76(3)
C13 C14 1.401(19)
C14 C15 1.47(2)
C14 H14A 0.9300
C15 C16 1.376(17)
C15 H15A 0.9300
C16 C17 1.476(17)
C17 H17A 0.9700
C17 H17B 0.9700
C18 C19 1.473(17)
C18 H18A 0.9700
C18 H18B 0.9700
C19 C20 1.328(18)
C20 C21 1.42(2)
C20 H20A 0.9300
C21 C22 1.375(18)
C21 H21A 0.9300
C23 C24 1.47(3)
C23 H23A 0.9700
C23 H23B 0.9700
C24 H24A 0.9600
C24 H24B 0.9600
C24 H24C 0.9600
C23' C24' 1.53(3)
C23' H23C 0.9700
C23' H23D 0.9700
C24' H24D 0.9600
C24' H24E 0.9600
C24' H24F 0.9600
C25 C26 1.42(6)
C25 H25A 0.9700
C25 H25B 0.9700
C26 H26A 0.9600
C26 H26B 0.9600
C26 H26C 0.9600
C25' C26' 1.14(4)
C25' H25C 0.9700
C25' H25D 0.9700
C26' H26D 0.9600
C26' H26E 0.9600
C26' H26F 0.9600
C27 H27A 0.9600
C27 H27B 0.9600
C27 H27C 0.9600
C28 C29 1.53(3)
C28 H28A 0.9700
C28 H28B 0.9700
C29 H29A 0.9600
C29 H29B 0.9600
C29 H29C 0.9600
C28' C29' 1.57(3)
C28' H28C 0.9700
C28' H28D 0.9700
C29' H29D 0.9600
C29' H29E 0.9600
C29' H29F 0.9600
C30 C31 1.51(5)
C30 H30A 0.9700
C30 H30B 0.9700
C31 H31A 0.9600
C31 H31B 0.9600
C31 H31C 0.9600
C30' C31' 1.51(5)
C30' H30C 0.9700
C30' H30D 0.9700
C31' H31D 0.9600
C31' H31E 0.9600
C31' H31F 0.9600
C32 H32A 0.9600
C32 H32B 0.9600
C32 H32C 0.9600

loop_
_geom_hbond_atom_site_label_D
_geom_hbond_atom_site_label_H
_geom_hbond_atom_site_label_A
_geom_hbond_distance_DH
_geom_hbond_distance_HA
_geom_hbond_distance_DA
_geom_hbond_angle_DHA
N1 H1N S2 0.91(6) 2.51(8) 3.314(13) 147(10)
N2 H2N O3 1.03(6) 1.78(7) 2.788(16) 165(10)
N2 H2N S1 1.03(6) 2.70(7) 3.700(11) 163(9)
N2 H2N S2 1.03(6) 2.94(10) 3.597(10) 122(8)
N3 H3N O2 0.96(6) 2.26(8) 3.099(14) 145(9)
N3 H3N S1 0.96(6) 2.86(8) 3.710(11) 148(9)
N4 H4N O2 0.84(6) 2.10(8) 2.875(14) 154(11)
N4 H4N S1 0.84(6) 3.05(10) 3.625(12) 128(10)
N5 H5N O3 0.98(6) 1.89(7) 2.862(16) 174(11)
N5 H5N O1 0.98(6) 2.48(11) 3.066(14) 118(8)
N5 H5N S1 0.98(6) 2.63(8) 3.482(11) 146(9)
N6 H6N O1 0.91(6) 2.22(8) 3.041(13) 149(9)

loop_
_geom_torsion_atom_site_label_1
_geom_torsion_atom_site_label_2
_geom_torsion_atom_site_label_3
_geom_torsion_atom_site_label_4
_geom_torsion
C5 N1 C2 C3 0.9(13)
C5 N1 C2 C1 -178.5(11)
C23' C1 C2 N1 -156.8(16)
C25' C1 C2 N1 -45(3)
C22 C1 C2 N1 77.8(14)
C25 C1 C2 N1 -41(3)
C23 C1 C2 N1 179.2(17)
C23' C1 C2 C3 24(2)
C25' C1 C2 C3 136(2)
C22 C1 C2 C3 -101.5(15)
C25 C1 C2 C3 140(2)
C23 C1 C2 C3 0(2)
N1 C2 C3 C4 -0.8(14)
C1 C2 C3 C4 178.5(13)
C2 C3 C4 C5 0.4(15)
C3 C4 C5 N1 0.1(14)
C3 C4 C5 C6 179.3(13)
C2 N1 C5 C4 -0.6(13)
C2 N1 C5 C6 -179.9(11)
C4 C5 C6 N2 109.0(15)
N1 C5 C6 N2 -71.9(15)
C27 N2 C6 C5 -59.7(14)
C7 N2 C6 C5 173.6(10)
C27 N2 C7 C8 49.6(15)
C6 N2 C7 C8 176.7(11)
C11 N3 C8 C9 -1.0(13)
C11 N3 C8 C7 -179.4(11)
N2 C7 C8 C9 -100.8(15)
N2 C7 C8 N3 77.2(15)
N3 C8 C9 C10 0.2(14)
C7 C8 C9 C10 178.4(12)
C8 C9 C10 C11 0.6(14)
C8 N3 C11 C10 1.3(13)
C8 N3 C11 C12 -179.5(12)
C9 C10 C11 N3 -1.1(13)
C9 C10 C11 C12 179.7(13)
N3 C11 C12 C30 46(3)
C10 C11 C12 C30 -135(2)
N3 C11 C12 C28' 157.9(14)
C10 C11 C12 C28' -23(2)
N3 C11 C12 C13 -73.3(15)
C10 C11 C12 C13 105.7(15)
N3 C11 C12 C30' 46(2)
C10 C11 C12 C30' -135(2)
N3 C11 C12 C28 -177.3(13)
C10 C11 C12 C28 2(2)
C16 N4 C13 C14 0.8(15)
C16 N4 C13 C12 -176.5(11)
C30 C12 C13 N4 -54(2)
C11 C12 C13 N4 77.1(15)
C28' C12 C13 N4 -167.2(17)
C30' C12 C13 N4 -34(2)
C28 C12 C13 N4 -164.8(14)
C30 C12 C13 C14 129.2(19)
C11 C12 C13 C14 -99.7(16)
C28' C12 C13 C14 16(2)
C30' C12 C13 C14 149(2)
C28 C12 C13 C14 18.5(18)
N4 C13 C14 C15 -2.4(15)
C12 C13 C14 C15 174.6(12)
C13 C14 C15 C16 3.2(15)
C14 C15 C16 N4 -2.9(15)
C14 C15 C16 C17 -177.8(13)
C13 N4 C16 C15 1.4(15)
C13 N4 C16 C17 176.8(11)
C15 C16 C17 N5 94.2(16)
N4 C16 C17 N5 -80.2(15)
C32 N5 C17 C16 -52.7(14)
C18 N5 C17 C16 -179.2(10)
C32 N5 C18 C19 58.5(13)
C17 N5 C18 C19 -175.5(10)
C22 N6 C19 C20 1.4(14)
C22 N6 C19 C18 -179.2(10)
N5 C18 C19 C20 -100.7(15)
N5 C18 C19 N6 80.1(13)
N6 C19 C20 C21 -1.6(15)
C18 C19 C20 C21 179.1(12)
C19 C20 C21 C22 1.2(15)
C19 N6 C22 C21 -0.6(13)
C19 N6 C22 C1 177.0(10)
C20 C21 C22 N6 -0.3(14)
C20 C21 C22 C1 -177.7(12)
C23' C1 C22 N6 165.8(17)
C2 C1 C22 N6 -83.6(13)
C25' C1 C22 N6 46(2)
C25 C1 C22 N6 26(2)
C23 C1 C22 N6 158.7(14)
C23' C1 C22 C21 -17(2)
C2 C1 C22 C21 93.6(15)
C25' C1 C22 C21 -136.6(19)
C25 C1 C22 C21 -157.1(19)
C23 C1 C22 C21 -24.1(18)
C23' C1 C23 C24 123(6)
C2 C1 C23 C24 -180(3)
C25' C1 C23 C24 40(4)
C22 C1 C23 C24 -70(3)
C25 C1 C23 C24 53(5)
C2 C1 C23' C24' 69(3)
C25' C1 C23' C24' -55(3)
C22 C1 C23' C24' -176.5(18)
C25 C1 C23' C24' -36(3)
C23 C1 C23' C24' -162(6)
C23' C1 C25 C26 4(3)
C2 C1 C25 C26 -100(2)
C25' C1 C25 C26 71(10)
C22 C1 C25 C26 147(2)
C23 C1 C25 C26 34(4)
C23' C1 C25' C26' -59(6)
C2 C1 C25' C26' -168(5)
C22 C1 C25' C26' 71(6)
C25 C1 C25' C26' -179(16)
C23 C1 C25' C26' -30(7)
C30 C12 C28 C29 -36(3)
C11 C12 C28 C29 -178.3(18)
C28' C12 C28 C29 -115(4)
C13 C12 C28 C29 70(2)
C30' C12 C28 C29 -53(3)
C30 C12 C28' C29' 64(3)
C11 C12 C28' C29' -64(3)
C13 C12 C28' C29' 177(2)
C30' C12 C28' C29' 42(3)
C28 C12 C28' C29' 172(6)
C11 C12 C30 C31 65(3)
C28' C12 C30 C31 -47(3)
C13 C12 C30 C31 -174(2)
C30' C12 C30 C31 64(7)
C28 C12 C30 C31 -74(3)
C30 C12 C30' C31' -11(6)
C11 C12 C30' C31' 170(3)
C28' C12 C30' C31' 64(3)
C13 C12 C30' C31' -75(3)
C28 C12 C30' C31' 39(4)
